data_7249589
loop_
_publ_author_name
'Novikov, Anton P.'
'Sitanskaia, Anastasiia V.'
'Volkov, Mikhail A.'
'Nevolin, Iurii M.'
'Grigoriev, Mikhail S.'

_publ_section_title
;
 Intermolecular non-covalent interactions in the organic perrhenates
 crystal structures: from theory to practice
;
_journal_issue 46
_journal_name_full CrystEngComm
_journal_page_first 6640
_journal_page_last 6649
_journal_paper_doi 10.1039/D4CE00951G
_journal_volume 26
_journal_year 2024
_chemical_formula_moiety 'O4 Re, C4 H5 N2'
_chemical_formula_sum 'C4 H5 N2 O4 Re'
_chemical_formula_weight 331.30
_space_group_crystal_system monoclinic
_space_group_IT_number 14
_space_group_name_Hall '-P 2ybc'
_space_group_name_H-M_alt 'P 1 21/c 1'
_atom_sites_solution_hydrogens mixed
_atom_sites_solution_primary dual
_audit_creation_date 2024-10-14
_audit_creation_method
;
Olex2 1.5
(compiled 2023.08.24 svn.re1ec1418 for OlexSys, GUI svn.r6817)
;
_audit_update_record
;
2024-11-01 deposited with the CCDC.	2024-11-07 downloaded from the CCDC.
;
_cell_angle_alpha 90
_cell_angle_beta 101.9760(10)
_cell_angle_gamma 90
_cell_formula_units_Z 4
_cell_length_a 9.8128(3)
_cell_length_b 9.7587(3)
_cell_length_c 7.4027(2)
_cell_measurement_reflns_used 9297
_cell_measurement_temperature 100.15
_cell_measurement_theta_max 35.160
_cell_measurement_theta_min 2.977
_cell_volume 693.45(4)
_computing_cell_refinement 'SAINT V8.40B (Bruker, 2020)'
_computing_data_collection 'APEX3 v2019.11-0 (Bruker, 2019)'
_computing_data_reduction 'SAINT V8.40B (Bruker, 2020)'
_computing_molecular_graphics 'Olex2 1.5 (Dolomanov et al., 2009)'
_computing_publication_material 'Olex2 1.5 (Dolomanov et al., 2009)'
_computing_structure_refinement 'SHELXL 2018/3 (Sheldrick, 2015)'
_computing_structure_solution 'XT  (Sheldrick, 2015)'
_diffrn_ambient_temperature 100.15
_diffrn_measured_fraction_theta_full 0.996
_diffrn_measured_fraction_theta_max 0.998
_diffrn_measurement_device_type 'Bruker KAPPA APEX II area-detector diffractometer'
_diffrn_measurement_method '\w scans'
_diffrn_radiation_monochromator graphite
_diffrn_radiation_type MoK\a
_diffrn_radiation_wavelength 0.71073
_diffrn_reflns_av_R_equivalents 0.0385
_diffrn_reflns_av_unetI/netI 0.0168
_diffrn_reflns_Laue_measured_fraction_full 0.996
_diffrn_reflns_Laue_measured_fraction_max 0.998
_diffrn_reflns_limit_h_max 15
_diffrn_reflns_limit_h_min -15
_diffrn_reflns_limit_k_max 15
_diffrn_reflns_limit_k_min -15
_diffrn_reflns_limit_l_max 11
_diffrn_reflns_limit_l_min -11
_diffrn_reflns_number 37290
_diffrn_reflns_point_group_measured_fraction_full 0.996
_diffrn_reflns_point_group_measured_fraction_max 0.998
_diffrn_reflns_theta_full 25.242
_diffrn_reflns_theta_max 34.986
_diffrn_reflns_theta_min 4.177
_diffrn_source_current 30.0
_diffrn_source_power 1.5
_diffrn_source_voltage 50.0
_exptl_absorpt_coefficient_mu 17.488
_exptl_absorpt_correction_T_max 1.0000
_exptl_absorpt_correction_T_min 0.6587
_exptl_absorpt_correction_type multi-scan
_exptl_absorpt_process_details
;
SADABS-2016/2 (Bruker,2016/2) was used for absorption correction.
wR2(int) was 0.0990 before and 0.0479 after correction.
The Ratio of minimum to maximum transmission is 0.6587.
The \l/2 correction factor is Not present.
;
_exptl_crystal_colour colourless
_exptl_crystal_colour_primary colourless
_exptl_crystal_density_diffrn 3.173
_exptl_crystal_description block
_exptl_crystal_F_000 600
_exptl_crystal_size_max 0.15
_exptl_crystal_size_mid 0.11
_exptl_crystal_size_min 0.1
_refine_diff_density_max 1.190
_refine_diff_density_min -1.007
_refine_diff_density_rms 0.151
_refine_ls_extinction_coef 0.00303(13)
_refine_ls_extinction_expression Fc^*^=kFc[1+0.001xFc^2^\l^3^/sin(2\q)]^-1/4^
_refine_ls_extinction_method 'SHELXL-2018/3 (Sheldrick 2018)'
_refine_ls_goodness_of_fit_ref 1.093
_refine_ls_hydrogen_treatment mixed
_refine_ls_matrix_type full
_refine_ls_number_parameters 104
_refine_ls_number_reflns 3041
_refine_ls_number_restraints 1
_refine_ls_restrained_S_all 1.094
_refine_ls_R_factor_all 0.0171
_refine_ls_R_factor_gt 0.0143
_refine_ls_shift/su_max 0.002
_refine_ls_shift/su_mean 0.000
_refine_ls_structure_factor_coef Fsqd
_refine_ls_weighting_details 'w=1/[\s^2^(Fo^2^)+(0.0113P)^2^+0.7995P] where P=(Fo^2^+2Fc^2^)/3'
_refine_ls_weighting_scheme calc
_refine_ls_wR_factor_gt 0.0299
_refine_ls_wR_factor_ref 0.0305
_reflns_Friedel_coverage 0.000
_reflns_number_gt 2834
_reflns_number_total 3041
_reflns_threshold_expression 'I > 2\s(I)'
_cod_data_source_file d4ce00951g2.cif
_cod_data_source_block reprmdn
_cod_depositor_comments 'Adding full bibliography for 7249580--7249590.cif.'
_cod_database_code 7249589
_shelx_shelxl_version_number 2018/3
_shelx_space_group_comment
;
The symmetry employed for this shelxl refinement is uniquely defined
by the following loop, which should always be used as a source of
symmetry information in preference to the above space-group names.
They are only intended as comments.
;
_shelx_estimated_absorpt_t_max 0.274
_shelx_estimated_absorpt_t_min 0.179
_olex2_refinement_description
;
1. Restrained distances
 N2-H2
 0.88 with sigma of 0.02
2.a Aromatic/amide H refined with riding coordinates:
 C2(H2A), C4(H4), C5(H5), C6(H6)
;
_olex2_submission_special_instructions 'No special instructions were received'

loop_
_space_group_symop_operation_xyz
'x, y, z'
'-x, y+1/2, -z+1/2'
'-x, -y, -z'
'x, -y-1/2, z-1/2'

loop_
_atom_site_label
_atom_site_type_symbol
_atom_site_fract_x
_atom_site_fract_y
_atom_site_fract_z
_atom_site_U_iso_or_equiv
_atom_site_adp_type
_atom_site_occupancy
_atom_site_site_symmetry_order
_atom_site_calc_flag
_atom_site_refinement_flags_posn
_atom_site_refinement_flags_adp
_atom_site_refinement_flags_occupancy
_atom_site_disorder_assembly
_atom_site_disorder_group
Re1 Re 0.34595(2) 0.38267(2) 0.31771(2) 0.00614(3) Uani 1 1 d . . . . .
O1 O 0.46393(16) 0.27379(16) 0.4522(2) 0.0147(3) Uani 1 1 d . . . . .
O2 O 0.42909(15) 0.48127(15) 0.1775(2) 0.0103(2) Uani 1 1 d . . . . .
O3 O 0.21359(15) 0.28922(16) 0.1808(2) 0.0133(3) Uani 1 1 d . . . . .
O4 O 0.27320(16) 0.49173(16) 0.4544(2) 0.0134(3) Uani 1 1 d . . . . .
N1 N 0.85152(18) 0.23699(18) 0.3515(2) 0.0119(3) Uani 1 1 d . . . . .
N2 N 0.70123(17) 0.39101(17) 0.1669(2) 0.0090(3) Uani 1 1 d D . . . .
H2 H 0.621(2) 0.411(3) 0.111(4) 0.011 Uiso 1 1 d D U . . .
C2 C 0.7270(2) 0.2711(2) 0.2547(3) 0.0098(3) Uani 1 1 d . . . . .
H2A H 0.652671 0.207542 0.247308 0.012 Uiso 1 1 calc R U . . .
C4 C 0.8022(2) 0.4847(2) 0.1702(3) 0.0106(3) Uani 1 1 d . . . . .
H4 H 0.782701 0.569740 0.107859 0.013 Uiso 1 1 calc R U . . .
C5 C 0.9342(2) 0.4545(2) 0.2659(3) 0.0116(3) Uani 1 1 d . . . . .
H5 H 1.009152 0.516783 0.269748 0.014 Uiso 1 1 calc R U . . .
C6 C 0.9540(2) 0.3292(2) 0.3568(3) 0.0123(3) Uani 1 1 d . . . . .
H6 H 1.044222 0.307761 0.425958 0.015 Uiso 1 1 calc R U . . .

loop_
_atom_site_aniso_label
_atom_site_aniso_U_11
_atom_site_aniso_U_22
_atom_site_aniso_U_33
_atom_site_aniso_U_23
_atom_site_aniso_U_13
_atom_site_aniso_U_12
Re1 0.00507(3) 0.00629(4) 0.00685(4) 0.00023(2) 0.00077(2) -0.00003(2)
O1 0.0116(6) 0.0158(7) 0.0157(7) 0.0074(5) 0.0005(5) 0.0035(5)
O2 0.0089(6) 0.0105(6) 0.0117(6) 0.0017(5) 0.0031(5) 0.0000(5)
O3 0.0095(6) 0.0143(7) 0.0151(7) -0.0032(5) 0.0005(5) -0.0039(5)
O4 0.0158(7) 0.0142(7) 0.0119(7) -0.0026(5) 0.0066(5) 0.0011(5)
N1 0.0106(7) 0.0123(7) 0.0124(8) 0.0028(6) 0.0013(6) 0.0019(6)
N2 0.0071(6) 0.0099(7) 0.0091(7) 0.0012(5) -0.0002(5) 0.0010(5)
C2 0.0084(7) 0.0105(8) 0.0110(8) 0.0005(6) 0.0033(6) -0.0003(6)
C4 0.0131(8) 0.0084(7) 0.0101(8) -0.0002(6) 0.0018(6) -0.0004(6)
C5 0.0094(8) 0.0138(8) 0.0120(8) -0.0026(6) 0.0029(6) -0.0031(6)
C6 0.0065(7) 0.0161(9) 0.0135(8) -0.0016(7) 0.0004(6) 0.0019(6)

loop_
_atom_type_symbol
_atom_type_description
_atom_type_scat_dispersion_real
_atom_type_scat_dispersion_imag
_atom_type_scat_source
C C 0.0033 0.0016 'International Tables Vol C Tables 4.2.6.8 and 6.1.1.4'
H H 0.0000 0.0000 'International Tables Vol C Tables 4.2.6.8 and 6.1.1.4'
N N 0.0061 0.0033 'International Tables Vol C Tables 4.2.6.8 and 6.1.1.4'
O O 0.0106 0.0060 'International Tables Vol C Tables 4.2.6.8 and 6.1.1.4'
Re Re -1.0185 7.2310 'International Tables Vol C Tables 4.2.6.8 and 6.1.1.4'

loop_
_geom_angle_atom_site_label_1
_geom_angle_atom_site_label_2
_geom_angle_atom_site_label_3
_geom_angle
_geom_angle_site_symmetry_1
_geom_angle_site_symmetry_3
_geom_angle_publ_flag
O1 Re1 O2 110.09(7) . . ?
O1 Re1 O3 110.18(8) . . ?
O3 Re1 O2 109.27(7) . . ?
O4 Re1 O1 110.58(8) . . ?
O4 Re1 O2 108.18(7) . . ?
O4 Re1 O3 108.49(7) . . ?
C2 N1 C6 116.61(17) . . ?
C2 N2 H2 120.5(19) . . ?
C2 N2 C4 121.45(17) . . ?
C4 N2 H2 118.0(19) . . ?
N1 C2 N2 122.89(18) . . ?
N1 C2 H2A 118.6 . . ?
N2 C2 H2A 118.6 . . ?
N2 C4 H4 120.8 . . ?
N2 C4 C5 118.46(18) . . ?
C5 C4 H4 120.8 . . ?
C4 C5 H5 121.3 . . ?
C4 C5 C6 117.41(18) . . ?
C6 C5 H5 121.3 . . ?
N1 C6 C5 123.17(18) . . ?
N1 C6 H6 118.4 . . ?
C5 C6 H6 118.4 . . ?

loop_
_geom_bond_atom_site_label_1
_geom_bond_atom_site_label_2
_geom_bond_distance
_geom_bond_site_symmetry_2
_geom_bond_publ_flag
Re1 O1 1.7269(14) . ?
Re1 O2 1.7379(14) . ?
Re1 O3 1.7318(14) . ?
Re1 O4 1.7220(14) . ?
N1 C2 1.325(2) . ?
N1 C6 1.344(3) . ?
N2 H2 0.830(17) . ?
N2 C2 1.337(2) . ?
N2 C4 1.344(3) . ?
C2 H2A 0.9500 . ?
C4 H4 0.9500 . ?
C4 C5 1.373(3) . ?
C5 H5 0.9500 . ?
C5 C6 1.389(3) . ?
C6 H6 0.9500 . ?

loop_
_geom_hbond_atom_site_label_D
_geom_hbond_atom_site_label_H
_geom_hbond_atom_site_label_A
_geom_hbond_distance_DH
_geom_hbond_distance_HA
_geom_hbond_distance_DA
_geom_hbond_angle_DHA
_geom_hbond_site_symmetry_A
_geom_hbond_publ_flag
N2 H2 O1 0.830(17) 2.50(3) 3.000(2) 120(2) 4_565 yes
N2 H2 O2 0.830(17) 2.16(2) 2.828(2) 138(3) . yes
N2 H2 O2 0.830(17) 2.34(3) 2.887(2) 124(2) 3_665 yes

loop_
_geom_torsion_atom_site_label_1
_geom_torsion_atom_site_label_2
_geom_torsion_atom_site_label_3
_geom_torsion_atom_site_label_4
_geom_torsion
_geom_torsion_site_symmetry_1
_geom_torsion_site_symmetry_2
_geom_torsion_site_symmetry_3
_geom_torsion_site_symmetry_4
_geom_torsion_publ_flag
N2 C4 C5 C6 -1.3(3) . . . . ?
C2 N1 C6 C5 -0.4(3) . . . . ?
C2 N2 C4 C5 0.3(3) . . . . ?
C4 N2 C2 N1 0.8(3) . . . . ?
C4 C5 C6 N1 1.5(3) . . . . ?
C6 N1 C2 N2 -0.7(3) . . . . ?
